data_4101020
loop_
_publ_author_name
'Lorenzo Barbieri'
'Claudia Graiff'
'Lisa Elviri'
'Maurizio Lanfranchi'
'Roberto Pattacini'
'Alessandro Stercoli '
'Antonio Tiripicchio'

_journal_name_full 'Journal of the American Chemical Society'
_journal_paper_doi 10.1021/ja0554110
_journal_year 2006
_chemical_formula_sum 'C30 H30 Au N3 P2 S2'
_chemical_formula_weight 755.60
_space_group_IT_number 14
_symmetry_cell_setting monoclinic
_symmetry_space_group_name_Hall '-P 2ybc'
_symmetry_space_group_name_H-M 'P 1 21/c 1'
_cell_angle_alpha 90.00
_cell_angle_beta 113.459(8)
_cell_angle_gamma 90.00
_cell_formula_units_Z 4
_cell_length_a 15.810(5)
_cell_length_b 10.699(4)
_cell_length_c 19.258(7)
_cell_measurement_temperature 293(2)
_cell_volume 2988(2)
_diffrn_ambient_temperature 293(2)
_exptl_crystal_density_diffrn 1.680
_cod_depositor_comments
;
The following automatic conversions were performed:
'_symmetry_cell_setting' value 'Monoclinic' changed to 'monoclinic'
according to '/home/saulius/struct/CIF-dictionaries/cif_core.dic'
dictionary named 'cif_core.dic' version 2.4.1 from 2010-06-29.

Automatic conversion script
Id: cif_fix_enum 1527 2010-12-29 10:47:43Z saulius 
;
_cod_original_sg_symbol_H-M 'P 21/c'
_cod_database_code 4101020

loop_
_symmetry_equiv_pos_as_xyz
'x, y, z'
'-x, y+1/2, -z+1/2'
'-x, -y, -z'
'x, -y-1/2, z-1/2'

loop_
_atom_site_label
_atom_site_type_symbol
_atom_site_fract_x
_atom_site_fract_y
_atom_site_fract_z
_atom_site_U_iso_or_equiv
_atom_site_adp_type
_atom_site_occupancy
_atom_site_symmetry_multiplicity
_atom_site_calc_flag
_atom_site_refinement_flags
_atom_site_disorder_assembly
_atom_site_disorder_group
Au1 Au 0.276541(19) 0.89864(2) 0.267176(17) 0.04637(9) Uani 1 1 d . . .
S1 S 0.42055(11) 0.89052(16) 0.36227(10) 0.0591(5) Uani 1 1 d . . .
S2 S 0.13314(10) 0.89840(16) 0.17176(10) 0.0526(5) Uani 1 1 d . . .
P1 P 0.35016(10) 0.61644(13) 0.33256(9) 0.0277(4) Uani 1 1 d . . .
P2 P 0.19211(10) 0.61462(13) 0.17955(9) 0.0272(4) Uani 1 1 d . . .
N1 N 0.2852(3) 0.6504(3) 0.2480(2) 0.0312(13) Uani 1 1 d . . .
N2 N 0.5242(3) 0.6796(4) 0.4033(3) 0.0578(17) Uani 1 1 d . . .
N3 N 0.0254(3) 0.6970(4) 0.1104(3) 0.0482(16) Uani 1 1 d . . .
C1 C 0.4461(4) 0.7298(5) 0.3691(3) 0.0347(17) Uani 1 1 d . . .
C4 C 0.1033(4) 0.7397(5) 0.1516(3) 0.0361(17) Uani 1 1 d . . .
C5 C -0.0527(4) 0.7846(6) 0.0723(4) 0.067(2) Uani 1 1 d . . .
H5A H -0.0437 0.8605 0.1020 0.081 Uiso 1 1 calc R . .
H5B H -0.1100 0.7463 0.0685 0.081 Uiso 1 1 calc R . .
C6 C -0.0579(4) 0.8154(6) -0.0052(4) 0.093(3) Uani 1 1 d . . .
H6A H -0.1087 0.8711 -0.0298 0.139 Uiso 1 1 calc R . .
H6B H -0.0668 0.7400 -0.0343 0.139 Uiso 1 1 calc R . .
H6C H -0.0016 0.8548 -0.0011 0.139 Uiso 1 1 calc R . .
C7 C 0.3982(4) 0.4621(5) 0.3363(3) 0.0268(15) Uani 1 1 d . . .
C8 C 0.3675(4) 0.3630(5) 0.3653(4) 0.0497(19) Uani 1 1 d . . .
H8 H 0.3273 0.3761 0.3890 0.060 Uiso 1 1 calc R . .
C9 C 0.3973(4) 0.2419(5) 0.3587(4) 0.059(2) Uani 1 1 d . . .
H9 H 0.3770 0.1748 0.3787 0.071 Uiso 1 1 calc R . .
C10 C 0.4555(4) 0.2214(5) 0.3235(4) 0.057(2) Uani 1 1 d . . .
H10 H 0.4741 0.1405 0.3188 0.069 Uiso 1 1 calc R . .
C11 C 0.4864(4) 0.3198(5) 0.2952(4) 0.0490(19) Uani 1 1 d . . .
H11 H 0.5269 0.3059 0.2718 0.059 Uiso 1 1 calc R . .
C12 C 0.4581(4) 0.4400(5) 0.3010(3) 0.0381(17) Uani 1 1 d . . .
H12 H 0.4793 0.5065 0.2812 0.046 Uiso 1 1 calc R . .
C13 C 0.2964(3) 0.6185(4) 0.3982(3) 0.0239(13) Uani 1 1 d . . .
C14 C 0.2035(4) 0.6440(5) 0.3746(3) 0.0403(17) Uani 1 1 d . . .
H14 H 0.1691 0.6634 0.3240 0.048 Uiso 1 1 calc R . .
C15 C 0.1608(4) 0.6412(5) 0.4243(4) 0.0495(19) Uani 1 1 d . . .
H15 H 0.0983 0.6595 0.4075 0.059 Uiso 1 1 calc R . .
C16 C 0.2112(5) 0.6110(6) 0.4997(4) 0.0519(18) Uani 1 1 d . . .
H16 H 0.1824 0.6053 0.5333 0.062 Uiso 1 1 calc R . .
C17 C 0.3044(4) 0.5895(6) 0.5240(4) 0.0522(18) Uani 1 1 d . . .
H17 H 0.3392 0.5723 0.5748 0.063 Uiso 1 1 calc R . .
C18 C 0.3466(4) 0.5932(6) 0.4739(3) 0.0420(16) Uani 1 1 d . . .
H18 H 0.4096 0.5784 0.4912 0.050 Uiso 1 1 calc R . .
C19 C 0.1411(4) 0.4697(4) 0.1946(3) 0.0262(15) Uani 1 1 d . . .
C20 C 0.0659(4) 0.4620(6) 0.2133(3) 0.0440(18) Uani 1 1 d . . .
H20 H 0.0334 0.5337 0.2147 0.053 Uiso 1 1 calc R . .
C21 C 0.0391(4) 0.3474(7) 0.2296(4) 0.063(2) Uani 1 1 d . . .
H21 H -0.0117 0.3420 0.2423 0.076 Uiso 1 1 calc R . .
C22 C 0.0865(5) 0.2408(7) 0.2275(4) 0.073(3) Uani 1 1 d . . .
H22 H 0.0675 0.1636 0.2382 0.088 Uiso 1 1 calc R . .
C23 C 0.1612(5) 0.2486(6) 0.2097(4) 0.059(2) Uani 1 1 d . . .
H23 H 0.1935 0.1765 0.2087 0.071 Uiso 1 1 calc R . .
C24 C 0.1895(4) 0.3634(5) 0.1931(3) 0.0414(18) Uani 1 1 d . . .
H24 H 0.2408 0.3685 0.1810 0.050 Uiso 1 1 calc R . .
C25 C 0.2148(4) 0.5897(5) 0.0971(3) 0.0273(13) Uani 1 1 d . . .
C26 C 0.1450(4) 0.5519(5) 0.0295(4) 0.0422(17) Uani 1 1 d . . .
H26 H 0.0857 0.5395 0.0274 0.051 Uiso 1 1 calc R . .
C27 C 0.1625(5) 0.5325(5) -0.0345(4) 0.0530(19) Uani 1 1 d . . .
H27 H 0.1153 0.5075 -0.0796 0.064 Uiso 1 1 calc R . .
C28 C 0.2514(5) 0.5507(5) -0.0311(4) 0.059(2) Uani 1 1 d . . .
H28 H 0.2637 0.5365 -0.0737 0.071 Uiso 1 1 calc R . .
C29 C 0.3197(5) 0.5887(6) 0.0340(4) 0.0507(19) Uani 1 1 d . . .
H29 H 0.3787 0.6021 0.0358 0.061 Uiso 1 1 calc R . .
C30 C 0.3019(4) 0.6078(5) 0.0982(3) 0.0380(15) Uani 1 1 d . . .
H30 H 0.3495 0.6333 0.1429 0.046 Uiso 1 1 calc R . .
C2 C 0.6033(4) 0.7642(7) 0.4388(5) 0.098(3) Uani 1 1 d D . .
H2A H 0.5825 0.8499 0.4265 0.117 Uiso 1 1 calc R . .
H2B H 0.6265 0.7550 0.4933 0.117 Uiso 1 1 calc R . .
C3 C 0.6764(5) 0.7410(7) 0.4149(5) 0.122(4) Uani 1 1 d D . .
H3A H 0.7262 0.7980 0.4401 0.183 Uiso 1 1 calc R . .
H3B H 0.6545 0.7526 0.3612 0.183 Uiso 1 1 calc R . .
H3C H 0.6979 0.6567 0.4275 0.183 Uiso 1 1 calc R . .

loop_
_atom_site_aniso_label
_atom_site_aniso_U_11
_atom_site_aniso_U_22
_atom_site_aniso_U_33
_atom_site_aniso_U_23
_atom_site_aniso_U_13
_atom_site_aniso_U_12
Au1 0.06161(17) 0.02167(10) 0.06292(19) -0.00299(19) 0.03229(14) -0.00290(17)
S1 0.0654(12) 0.0285(8) 0.0770(14) -0.0135(11) 0.0217(11) -0.0155(10)
S2 0.0641(12) 0.0255(7) 0.0706(14) 0.0059(11) 0.0293(11) 0.0065(10)
P1 0.0321(9) 0.0204(8) 0.0332(10) -0.0016(8) 0.0158(8) -0.0038(7)
P2 0.0313(9) 0.0205(7) 0.0310(10) 0.0006(8) 0.0136(8) 0.0013(7)
N1 0.039(3) 0.0139(19) 0.033(3) 0.001(2) 0.007(3) -0.005(2)
N2 0.036(3) 0.054(3) 0.071(5) -0.017(3) 0.008(3) -0.018(3)
N3 0.039(3) 0.037(3) 0.061(4) 0.010(3) 0.012(3) 0.013(3)
C1 0.040(4) 0.033(3) 0.032(5) -0.007(3) 0.016(4) -0.017(3)
C4 0.042(4) 0.029(3) 0.047(5) 0.000(3) 0.027(4) 0.011(3)
C5 0.044(5) 0.062(5) 0.071(6) -0.003(4) -0.004(5) 0.017(4)
C6 0.084(6) 0.089(6) 0.075(7) 0.019(5) -0.001(6) 0.036(5)
C7 0.025(4) 0.028(3) 0.027(4) 0.001(3) 0.010(3) 0.001(3)
C8 0.068(5) 0.025(3) 0.074(5) 0.000(3) 0.047(4) 0.002(3)
C9 0.077(5) 0.027(3) 0.093(6) 0.015(4) 0.054(5) 0.009(3)
C10 0.061(5) 0.029(4) 0.088(6) -0.007(4) 0.036(5) 0.012(3)
C11 0.047(4) 0.043(4) 0.062(5) -0.008(4) 0.027(4) 0.012(3)
C12 0.036(4) 0.034(3) 0.048(5) 0.007(3) 0.020(4) -0.001(3)
C13 0.028(3) 0.018(3) 0.026(4) -0.004(3) 0.012(3) -0.002(3)
C14 0.043(4) 0.048(4) 0.034(4) -0.005(3) 0.020(4) -0.007(3)
C15 0.046(4) 0.050(4) 0.063(5) -0.005(4) 0.033(4) 0.004(3)
C16 0.076(5) 0.046(4) 0.058(5) -0.001(4) 0.052(5) -0.016(4)
C17 0.067(5) 0.061(4) 0.029(4) -0.002(4) 0.019(4) -0.008(5)
C18 0.040(4) 0.049(4) 0.039(4) 0.008(4) 0.018(4) 0.006(4)
C19 0.022(4) 0.022(3) 0.034(4) 0.002(3) 0.011(3) -0.004(3)
C20 0.030(4) 0.049(4) 0.060(5) -0.001(4) 0.027(4) -0.006(3)
C21 0.053(5) 0.078(5) 0.072(6) 0.003(5) 0.039(5) -0.028(4)
C22 0.087(6) 0.052(5) 0.085(7) 0.012(5) 0.038(5) -0.031(5)
C23 0.067(5) 0.030(4) 0.075(6) -0.002(4) 0.022(5) -0.005(4)
C24 0.045(4) 0.034(4) 0.050(5) 0.004(3) 0.024(4) -0.008(3)
C25 0.038(4) 0.024(3) 0.027(4) 0.005(3) 0.019(3) 0.000(3)
C26 0.041(4) 0.048(4) 0.042(5) -0.003(3) 0.021(4) 0.003(3)
C27 0.062(5) 0.051(4) 0.030(5) -0.001(4) 0.002(4) -0.005(4)
C28 0.099(7) 0.038(4) 0.054(6) -0.005(4) 0.045(6) 0.005(4)
C29 0.062(5) 0.044(4) 0.065(5) 0.007(4) 0.044(5) -0.001(4)
C30 0.053(4) 0.031(3) 0.035(4) 0.008(4) 0.024(4) -0.005(3)
C2 0.045(5) 0.099(6) 0.140(9) -0.052(6) 0.028(6) -0.037(5)
C3 0.093(7) 0.123(8) 0.175(10) -0.052(7) 0.078(7) -0.072(6)

loop_
_geom_bond_atom_site_label_1
_geom_bond_atom_site_label_2
_geom_bond_distance
_geom_bond_site_symmetry_2
_geom_bond_publ_flag
Au1 S2 2.2803(19) . ?
Au1 S1 2.2859(19) . ?
S1 C1 1.759(6) . ?
S2 C4 1.764(6) . ?
P1 N1 1.584(4) . ?
P1 C13 1.782(5) . ?
P1 C7 1.807(5) . ?
P1 C1 1.848(5) . ?
P2 N1 1.582(4) . ?
P2 C25 1.782(5) . ?
P2 C19 1.823(5) . ?
P2 C4 1.858(5) . ?
N2 C1 1.265(6) . ?
N2 C2 1.474(7) . ?
N3 C4 1.255(6) . ?
N3 C5 1.489(6) . ?
C5 C6 1.498(9) . ?
C7 C8 1.373(7) . ?
C7 C12 1.389(7) . ?
C8 C9 1.401(7) . ?
C9 C10 1.360(8) . ?
C10 C11 1.363(8) . ?
C11 C12 1.381(7) . ?
C13 C14 1.382(6) . ?
C13 C18 1.382(7) . ?
C14 C15 1.374(7) . ?
C15 C16 1.387(7) . ?
C16 C17 1.376(7) . ?
C17 C18 1.375(7) . ?
C19 C20 1.375(7) . ?
C19 C24 1.378(6) . ?
C20 C21 1.374(7) . ?
C21 C22 1.375(8) . ?
C22 C23 1.356(8) . ?
C23 C24 1.388(7) . ?
C25 C30 1.382(6) . ?
C25 C26 1.389(7) . ?
C26 C27 1.384(8) . ?
C27 C28 1.394(8) . ?
C28 C29 1.351(7) . ?
C29 C30 1.388(7) . ?
C2 C3 1.426(6) . ?
